data_2013933
loop_
_publ_author_name
'Steel, Peter J.'
'Brimble, Margaret A.'
'Hopkins, Brian'
'Rennison, David'

_publ_section_title
;
 Two stereoisomers of the rat toxicant norbormide
;
_journal_issue 5
_journal_name_full 'Acta Crystallographica Section C'
_journal_page_first o374
_journal_page_last o376
_journal_paper_doi 10.1107/S0108270104006845
_journal_volume 60
_journal_year 2004
_chemical_formula_iupac 'C33 H25 N3 O3, 0.5C4 H8 O2'
_chemical_formula_moiety 'C33 H25 N3 O3, 0.5C4 H8 O2'
_chemical_formula_sum 'C35 H29 N3 O4'
_chemical_formula_weight 555.61
_chemical_name_common 'trans-endo-threo-norbormide ethyl acetate hemi-solvate'
_chemical_name_systematic
;
5-[hydroxy(phenyl)(2-pyridyl)methyl]-8-[phenyl(2-pyridyl)methylene]-
3a,4,7,7a-tetrahydro-4,7-methano-1H-isoindole-1,3(2H)-dione ethyl acetate
hemisolvate
;
_space_group_IT_number 13
_symmetry_cell_setting monoclinic
_symmetry_space_group_name_Hall '-P 2yc'
_symmetry_space_group_name_H-M 'P 1 2/c 1'
_atom_sites_solution_hydrogens geom
_atom_sites_solution_primary direct
_atom_sites_solution_secondary difmap
_audit_creation_method SHELXL97
_cell_angle_alpha 90.00
_cell_angle_beta 110.834(2)
_cell_angle_gamma 90.00
_cell_formula_units_Z 4
_cell_length_a 17.999(3)
_cell_length_b 12.614(2)
_cell_length_c 13.063(2)
_cell_measurement_reflns_used 3124
_cell_measurement_temperature 173(2)
_cell_measurement_theta_max 25.96
_cell_measurement_theta_min 2.33
_cell_volume 2771.9(8)
_computing_cell_refinement 'Bruker SAINT (Bruker, 1997)'
_computing_data_collection 'Bruker SMART (Bruker, 1997)'
_computing_data_reduction 'Bruker SAINT'
_computing_molecular_graphics 'Bruker SHELXTL ((Bruker, 1997))'
_computing_publication_material 'Bruker SHELXTL'
_computing_structure_refinement 'SHELXL97 (Sheldrick, 1997)'
_computing_structure_solution 'SHELXS97 (Sheldrick, 1990)'
_diffrn_ambient_temperature 173(2)
_diffrn_measured_fraction_theta_full 0.997
_diffrn_measured_fraction_theta_max 0.997
_diffrn_measurement_device_type 'Bruker SMART CCD area detector'
_diffrn_measurement_method '\f and \w'
_diffrn_radiation_monochromator graphite
_diffrn_radiation_source 'fine-focus sealed tube'
_diffrn_radiation_type MoK\a
_diffrn_radiation_wavelength 0.71073
_diffrn_reflns_av_R_equivalents 0.1585
_diffrn_reflns_av_sigmaI/netI 0.1837
_diffrn_reflns_limit_h_max 21
_diffrn_reflns_limit_h_min -21
_diffrn_reflns_limit_k_max 15
_diffrn_reflns_limit_k_min -15
_diffrn_reflns_limit_l_max 11
_diffrn_reflns_limit_l_min -15
_diffrn_reflns_number 31232
_diffrn_reflns_theta_full 25.00
_diffrn_reflns_theta_max 25.00
_diffrn_reflns_theta_min 2.32
_diffrn_standards_decay_% 0
_diffrn_standards_number 0
_exptl_absorpt_coefficient_mu 0.088
_exptl_absorpt_correction_T_max 1.000
_exptl_absorpt_correction_T_min 0.738
_exptl_absorpt_correction_type multi-scan
_exptl_absorpt_process_details '(SADABS; Sheldrick, 2002)'
_exptl_crystal_colour colourless
_exptl_crystal_density_diffrn 1.331
_exptl_crystal_density_method 'not measured'
_exptl_crystal_description needle
_exptl_crystal_F_000 1168
_exptl_crystal_size_max 0.48
_exptl_crystal_size_mid 0.12
_exptl_crystal_size_min 0.08
_refine_diff_density_max 0.214
_refine_diff_density_min -0.231
_refine_ls_extinction_coef 0.0046(6)
_refine_ls_extinction_expression Fc^*^=kFc[1+0.001xFc^2^\l^3^/sin(2\q)]^-1/4^
_refine_ls_extinction_method SHELXL
_refine_ls_goodness_of_fit_ref 0.885
_refine_ls_hydrogen_treatment mixed
_refine_ls_matrix_type full
_refine_ls_number_parameters 396
_refine_ls_number_reflns 4870
_refine_ls_number_restraints 1
_refine_ls_restrained_S_all 0.885
_refine_ls_R_factor_all 0.1853
_refine_ls_R_factor_gt 0.0616
_refine_ls_shift/su_max 0.000
_refine_ls_shift/su_mean 0.000
_refine_ls_structure_factor_coef Fsqd
_refine_ls_weighting_details 'calc w=1/[\s^2^(Fo^2^)+(0.050P)^2^] where P=(Fo^2^+2Fc^2^)/3'
_refine_ls_weighting_scheme calc
_refine_ls_wR_factor_gt 0.1012
_refine_ls_wR_factor_ref 0.1250
_reflns_number_gt 1989
_reflns_number_total 4870
_reflns_threshold_expression I>2\s(I)
_cod_data_source_file bm1563.cif
_cod_data_source_block Ib
_cod_depositor_comments
;
The following automatic conversions were performed:
'_symmetry_cell_setting' value 'Monoclinic' changed to 'monoclinic'
according to '/home/saulius/struct/CIF-dictionaries/cif_core.dic'
dictionary named 'cif_core.dic' version 2.4.1 from 2010-06-29.

Automatic conversion script
Id: cif_fix_enum 1527 2010-12-29 10:47:43Z saulius 

The following automatic conversions were performed:

'_symmetry_cell_setting' value 'Monoclinic' changed to 'monoclinic'
according to /home/saulius/struct/CIF-dictionaries/cif_core.dic
dictionary named 'cif_core.dic' version 2.4.1 from 2010-06-29.

Automatic conversion script
Id: cif_fix_values 1715 2011-07-08 13:25:40Z adriana 
;
_cod_original_sg_symbol_H-M 'P 2/c'
_cod_database_code 2013933
_cod_database_fobs_code 2013933

loop_
_symmetry_equiv_pos_as_xyz
'x, y, z'
'-x, y, -z+1/2'
'-x, -y, -z'
'x, -y, z-1/2'

loop_
_atom_site_label
_atom_site_fract_x
_atom_site_fract_y
_atom_site_fract_z
_atom_site_U_iso_or_equiv
_atom_site_adp_type
_atom_site_calc_flag
_atom_site_refinement_flags
_atom_site_occupancy
_atom_site_disorder_assembly
_atom_site_disorder_group
_atom_site_type_symbol
C1 0.37122(18) 0.2113(3) 0.4608(3) 0.0270(9) Uani d . 1 . . C
H1A 0.4123 0.2227 0.5351 0.032 Uiso calc R 1 . . H
C2 0.37433(18) 0.1028(3) 0.4048(3) 0.0281(9) Uani d . 1 . . C
H2A 0.3822 0.0423 0.4571 0.034 Uiso calc R 1 . . H
C3 0.29164(19) 0.0976(3) 0.3114(3) 0.0295(9) Uani d . 1 . . C
H3A 0.2621 0.0324 0.3181 0.035 Uiso calc R 1 . . H
C4 0.24798(19) 0.2007(3) 0.3293(3) 0.0316(9) Uani d . 1 . . C
H4A 0.1886 0.2008 0.2960 0.038 Uiso calc R 1 . . H
C5 0.29116(19) 0.2944(3) 0.3005(3) 0.0262(9) Uani d . 1 . . C
C6 0.36368(19) 0.2981(3) 0.3765(3) 0.0280(9) Uani d . 1 . . C
H6A 0.4042 0.3469 0.3780 0.034 Uiso calc R 1 . . H
C7 0.28429(19) 0.2064(3) 0.4547(3) 0.0259(9) Uani d . 1 . . C
C8 0.25028(19) 0.2029(3) 0.5292(3) 0.0278(9) Uani d . 1 . . C
C9 0.4327(2) 0.0994(3) 0.3473(3) 0.0299(9) Uani d . 1 . . C
O2 0.50616(14) 0.10026(18) 0.38965(19) 0.0372(7) Uani d . 1 . . O
N1 0.39228(17) 0.0969(2) 0.2364(3) 0.0313(8) Uani d D 1 . . N
H1C 0.4223(18) 0.097(3) 0.192(2) 0.047 Uiso d D 1 . . H
C10 0.3105(2) 0.0950(3) 0.2084(3) 0.0342(10) Uani d . 1 . . C
O3 0.26438(14) 0.09143(19) 0.1136(2) 0.0455(8) Uani d . 1 . . O
C11 0.2535(2) 0.3670(3) 0.2016(3) 0.0296(9) Uani d . 1 . . C
O1 0.20107(13) 0.30448(19) 0.1124(2) 0.0348(7) Uani d . 1 . . O
H1B 0.231(2) 0.270(3) 0.078(3) 0.052 Uiso d . 1 . . H
N11 0.35182(18) 0.3513(3) 0.1149(3) 0.0441(9) Uani d . 1 . . N
C12 0.31824(19) 0.4158(3) 0.1668(3) 0.0283(9) Uani d . 1 . . C
C13 0.3427(2) 0.5207(3) 0.1888(3) 0.0430(11) Uani d . 1 . . C
H13A 0.3192 0.5659 0.2270 0.052 Uiso calc R 1 . . H
C14 0.4019(2) 0.5577(3) 0.1541(3) 0.0489(12) Uani d . 1 . . C
H14A 0.4185 0.6295 0.1668 0.059 Uiso calc R 1 . . H
C15 0.4367(2) 0.4921(3) 0.1017(3) 0.0427(11) Uani d . 1 . . C
H15A 0.4781 0.5163 0.0784 0.051 Uiso calc R 1 . . H
C16 0.4096(2) 0.3894(4) 0.0839(3) 0.0524(12) Uani d . 1 . . C
H16A 0.4334 0.3428 0.0474 0.063 Uiso calc R 1 . . H
C21 0.2011(2) 0.4501(3) 0.2274(3) 0.0303(9) Uani d . 1 . . C
C22 0.1333(2) 0.4875(3) 0.1453(3) 0.0372(10) Uani d . 1 . . C
H22A 0.1188 0.4595 0.0733 0.045 Uiso calc R 1 . . H
C23 0.0867(2) 0.5647(3) 0.1671(4) 0.0441(11) Uani d . 1 . . C
H23A 0.0407 0.5896 0.1098 0.053 Uiso calc R 1 . . H
C24 0.1060(2) 0.6061(3) 0.2712(4) 0.0428(11) Uani d . 1 . . C
H24A 0.0732 0.6586 0.2858 0.051 Uiso calc R 1 . . H
C25 0.1740(2) 0.5703(3) 0.3546(3) 0.0362(10) Uani d . 1 . . C
H25A 0.1881 0.5984 0.4265 0.043 Uiso calc R 1 . . H
C26 0.2205(2) 0.4942(3) 0.3321(3) 0.0352(10) Uani d . 1 . . C
H26A 0.2672 0.4708 0.3892 0.042 Uiso calc R 1 . . H
N31 0.37194(17) 0.1592(2) 0.6819(2) 0.0329(8) Uani d . 1 . . N
C31 0.2970(2) 0.1977(3) 0.6503(3) 0.0286(9) Uani d . 1 . . C
C33 0.2644(2) 0.2311(3) 0.7252(3) 0.0363(10) Uani d . 1 . . C
H33A 0.2119 0.2586 0.7010 0.044 Uiso calc R 1 . . H
C34 0.3086(2) 0.2243(3) 0.8363(3) 0.0455(11) Uani d . 1 . . C
H34A 0.2867 0.2473 0.8889 0.055 Uiso calc R 1 . . H
C35 0.3840(2) 0.1842(3) 0.8691(3) 0.0398(11) Uani d . 1 . . C
H35A 0.4153 0.1771 0.9446 0.048 Uiso calc R 1 . . H
C36 0.4130(2) 0.1545(3) 0.7901(3) 0.0371(10) Uani d . 1 . . C
H36A 0.4660 0.1287 0.8133 0.045 Uiso calc R 1 . . H
C41 0.1615(2) 0.2070(3) 0.4961(3) 0.0317(9) Uani d . 1 . . C
C42 0.1185(2) 0.2875(3) 0.4307(3) 0.0389(10) Uani d . 1 . . C
H42A 0.1453 0.3402 0.4050 0.047 Uiso calc R 1 . . H
C43 0.0359(2) 0.2932(4) 0.4014(3) 0.0503(11) Uani d . 1 . . C
H43A 0.0073 0.3484 0.3544 0.060 Uiso calc R 1 . . H
C44 -0.0038(2) 0.2206(4) 0.4395(4) 0.0565(13) Uani d . 1 . . C
H44A -0.0598 0.2248 0.4199 0.068 Uiso calc R 1 . . H
C45 0.0393(2) 0.1402(3) 0.5076(4) 0.0550(13) Uani d . 1 . . C
H45A 0.0125 0.0892 0.5354 0.066 Uiso calc R 1 . . H
C46 0.1209(2) 0.1338(3) 0.5353(3) 0.0475(11) Uani d . 1 . . C
H46A 0.1495 0.0784 0.5819 0.057 Uiso calc R 1 . . H
O4 0.0949(4) -0.0357(5) -0.2518(5) 0.0618(18) Uani d P 0.50 A 2 O
O5 0.0042(6) 0.0639(4) -0.2129(4) 0.062(3) Uani d P 0.50 . . O
C51 0.0695(4) 0.0206(6) -0.2068(5) 0.091(2) Uani d . 1 . . C
H51A 0.0870 -0.0049 -0.2662 0.110 Uiso d PR 0.50 A 1 H
H51B 0.0644 -0.0419 -0.1639 0.110 Uiso d PR 0.50 A 1 H
C52 0.1311(3) 0.0926(5) -0.1339(4) 0.0948(19) Uani d . 1 A . C
H52A 0.1759 0.0505 -0.0866 0.142 Uiso calc R 1 . . H
H52B 0.1083 0.1337 -0.0886 0.142 Uiso calc R 1 . . H
H52C 0.1496 0.1409 -0.1785 0.142 Uiso calc R 1 . . H

loop_
_atom_site_aniso_label
_atom_site_aniso_U_11
_atom_site_aniso_U_22
_atom_site_aniso_U_33
_atom_site_aniso_U_12
_atom_site_aniso_U_13
_atom_site_aniso_U_23
C1 0.021(2) 0.030(2) 0.024(2) -0.0010(18) -0.0002(17) 0.0018(19)
C2 0.024(2) 0.027(2) 0.028(2) -0.0013(18) 0.0022(18) 0.0021(19)
C3 0.025(2) 0.024(2) 0.033(3) -0.0042(18) 0.0034(19) 0.0023(19)
C4 0.017(2) 0.033(2) 0.039(3) 0.0006(19) 0.0024(18) 0.001(2)
C5 0.017(2) 0.030(2) 0.027(2) 0.0037(18) 0.0021(18) 0.0026(19)
C6 0.027(2) 0.021(2) 0.034(2) -0.0035(17) 0.0088(19) -0.0028(19)
C7 0.020(2) 0.024(2) 0.029(2) 0.0000(17) 0.0026(18) 0.0019(19)
C8 0.021(2) 0.027(2) 0.029(2) 0.0034(18) 0.0012(18) 0.0013(19)
C9 0.034(3) 0.020(2) 0.026(3) 0.0010(19) -0.001(2) -0.0001(18)
O2 0.0236(15) 0.0449(17) 0.0336(16) 0.0011(13) -0.0016(12) -0.0030(13)
N1 0.027(2) 0.0277(18) 0.035(2) -0.0001(15) 0.0069(16) -0.0025(17)
C10 0.028(2) 0.023(2) 0.044(3) -0.0011(19) 0.005(2) -0.006(2)
O3 0.0341(17) 0.0482(18) 0.0365(19) 0.0016(14) -0.0091(14) -0.0104(15)
C11 0.026(2) 0.033(2) 0.024(2) -0.0013(19) 0.0019(19) -0.0009(19)
O1 0.0248(15) 0.0404(16) 0.0298(17) 0.0000(13) -0.0020(12) -0.0039(13)
N11 0.036(2) 0.055(2) 0.042(2) -0.0059(18) 0.0160(18) -0.0158(18)
C12 0.024(2) 0.033(2) 0.022(2) 0.0032(19) 0.0008(18) 0.0039(19)
C13 0.043(3) 0.034(2) 0.060(3) 0.003(2) 0.028(2) 0.002(2)
C14 0.041(3) 0.041(3) 0.070(3) 0.002(2) 0.026(3) 0.011(2)
C15 0.027(2) 0.057(3) 0.045(3) 0.001(2) 0.014(2) 0.009(2)
C16 0.044(3) 0.074(4) 0.049(3) -0.010(3) 0.027(2) -0.020(3)
C21 0.024(2) 0.031(2) 0.033(3) -0.0003(18) 0.006(2) 0.002(2)
C22 0.022(2) 0.044(3) 0.037(3) 0.003(2) 0.000(2) -0.006(2)
C23 0.025(2) 0.047(3) 0.053(3) 0.005(2) 0.005(2) -0.001(2)
C24 0.032(2) 0.041(3) 0.056(3) 0.004(2) 0.016(2) -0.006(2)
C25 0.035(3) 0.034(2) 0.039(3) -0.005(2) 0.011(2) -0.004(2)
C26 0.026(2) 0.037(2) 0.034(3) 0.006(2) 0.0014(19) 0.003(2)
N31 0.0255(19) 0.0304(19) 0.033(2) 0.0030(15) -0.0011(16) 0.0045(15)
C31 0.029(2) 0.024(2) 0.032(2) 0.0008(19) 0.0092(19) 0.0031(19)
C33 0.032(2) 0.045(3) 0.027(3) 0.009(2) 0.005(2) 0.006(2)
C34 0.055(3) 0.041(3) 0.043(3) 0.010(2) 0.022(2) 0.004(2)
C35 0.040(3) 0.036(2) 0.036(3) 0.006(2) 0.003(2) 0.007(2)
C36 0.028(2) 0.031(2) 0.041(3) 0.0018(19) -0.001(2) 0.010(2)
C41 0.024(2) 0.035(2) 0.034(2) 0.000(2) 0.0075(19) 0.002(2)
C42 0.027(2) 0.046(3) 0.042(3) 0.007(2) 0.0099(19) 0.005(2)
C43 0.034(3) 0.066(3) 0.044(3) 0.014(2) 0.006(2) 0.003(3)
C44 0.023(3) 0.072(3) 0.068(3) 0.004(3) 0.008(2) -0.012(3)
C45 0.033(3) 0.051(3) 0.082(4) -0.010(2) 0.022(3) -0.010(3)
C46 0.032(3) 0.051(3) 0.061(3) 0.001(2) 0.017(2) 0.005(2)
O4 0.067(5) 0.061(4) 0.059(5) 0.016(3) 0.024(4) -0.001(3)
O5 0.027(4) 0.069(4) 0.076(8) 0.003(4) 0.001(7) -0.018(3)
C51 0.082(5) 0.142(6) 0.046(4) 0.061(4) 0.018(4) 0.029(4)
C52 0.068(4) 0.141(5) 0.078(4) 0.024(4) 0.029(3) 0.044(4)

loop_
_atom_type_symbol
_atom_type_description
_atom_type_scat_dispersion_real
_atom_type_scat_dispersion_imag
_atom_type_scat_source
C C 0.0033 0.0016 'International Tables Vol C Tables 4.2.6.8 and 6.1.1.4'
H H 0.0000 0.0000 'International Tables Vol C Tables 4.2.6.8 and 6.1.1.4'
N N 0.0061 0.0033 'International Tables Vol C Tables 4.2.6.8 and 6.1.1.4'
O O 0.0106 0.0060 'International Tables Vol C Tables 4.2.6.8 and 6.1.1.4'

loop_
_geom_angle_atom_site_label_1
_geom_angle_atom_site_label_2
_geom_angle_atom_site_label_3
_geom_angle_site_symmetry_1
_geom_angle_site_symmetry_3
_geom_angle
C6 C1 C7 . . 99.4(3)
C6 C1 C2 . . 107.5(3)
C7 C1 C2 . . 98.4(3)
C6 C1 H1A . . 116.3
C7 C1 H1A . . 116.3
C2 C1 H1A . . 116.3
C9 C2 C3 . . 104.7(3)
C9 C2 C1 . . 114.1(3)
C3 C2 C1 . . 102.7(3)
C9 C2 H2A . . 111.6
C3 C2 H2A . . 111.6
C1 C2 H2A . . 111.6
C10 C3 C2 . . 104.2(3)
C10 C3 C4 . . 115.7(3)
C2 C3 C4 . . 103.7(3)
C10 C3 H3A . . 110.9
C2 C3 H3A . . 110.9
C4 C3 H3A . . 110.9
C7 C4 C5 . . 99.5(3)
C7 C4 C3 . . 98.7(3)
C5 C4 C3 . . 106.0(3)
C7 C4 H4A . . 116.6
C5 C4 H4A . . 116.6
C3 C4 H4A . . 116.6
C6 C5 C11 . . 129.2(3)
C6 C5 C4 . . 106.9(3)
C11 C5 C4 . . 123.9(3)
C5 C6 C1 . . 109.0(3)
C5 C6 H6A . . 125.5
C1 C6 H6A . . 125.5
C8 C7 C4 . . 130.7(3)
C8 C7 C1 . . 133.7(3)
C4 C7 C1 . . 95.5(3)
C7 C8 C41 . . 120.7(3)
C7 C8 C31 . . 122.9(3)
C41 C8 C31 . . 116.4(3)
O2 C9 N1 . . 123.6(3)
O2 C9 C2 . . 127.3(3)
N1 C9 C2 . . 109.1(3)
C9 N1 C10 . . 113.3(3)
C9 N1 H1C . . 117(2)
C10 N1 H1C . . 130(2)
O3 C10 N1 . . 122.9(4)
O3 C10 C3 . . 128.4(3)
N1 C10 C3 . . 108.7(3)
O1 C11 C12 . . 109.2(3)
O1 C11 C21 . . 106.0(3)
C12 C11 C21 . . 112.7(3)
O1 C11 C5 . . 108.7(3)
C12 C11 C5 . . 109.7(3)
C21 C11 C5 . . 110.3(3)
C11 O1 H1B . . 109(2)
C16 N11 C12 . . 118.6(3)
N11 C12 C13 . . 121.2(3)
N11 C12 C11 . . 116.0(3)
C13 C12 C11 . . 122.9(3)
C14 C13 C12 . . 118.6(4)
C14 C13 H13A . . 120.7
C12 C13 H13A . . 120.7
C15 C14 C13 . . 120.6(4)
C15 C14 H14A . . 119.7
C13 C14 H14A . . 119.7
C14 C15 C16 . . 117.3(4)
C14 C15 H15A . . 121.4
C16 C15 H15A . . 121.4
N11 C16 C15 . . 123.9(4)
N11 C16 H16A . . 118.1
C15 C16 H16A . . 118.1
C22 C21 C26 . . 117.6(3)
C22 C21 C11 . . 120.3(3)
C26 C21 C11 . . 122.0(3)
C23 C22 C21 . . 120.8(4)
C23 C22 H22A . . 119.6
C21 C22 H22A . . 119.6
C22 C23 C24 . . 120.8(4)
C22 C23 H23A . . 119.6
C24 C23 H23A . . 119.6
C23 C24 C25 . . 119.4(4)
C23 C24 H24A . . 120.3
C25 C24 H24A . . 120.3
C26 C25 C24 . . 119.5(4)
C26 C25 H25A . . 120.3
C24 C25 H25A . . 120.3
C25 C26 C21 . . 121.9(3)
C25 C26 H26A . . 119.1
C21 C26 H26A . . 119.1
C36 N31 C31 . . 116.9(3)
N31 C31 C33 . . 121.6(3)
N31 C31 C8 . . 117.4(3)
C33 C31 C8 . . 121.0(3)
C31 C33 C34 . . 119.7(3)
C31 C33 H33A . . 120.1
C34 C33 H33A . . 120.1
C35 C34 C33 . . 119.1(4)
C35 C34 H34A . . 120.5
C33 C34 H34A . . 120.5
C36 C35 C34 . . 117.9(4)
C36 C35 H35A . . 121.0
C34 C35 H35A . . 121.0
N31 C36 C35 . . 124.7(4)
N31 C36 H36A . . 117.7
C35 C36 H36A . . 117.7
C42 C41 C46 . . 117.8(3)
C42 C41 C8 . . 120.8(3)
C46 C41 C8 . . 121.2(3)
C41 C42 C43 . . 121.2(4)
C41 C42 H42A . . 119.4
C43 C42 H42A . . 119.4
C44 C43 C42 . . 120.7(4)
C44 C43 H43A . . 119.6
C42 C43 H43A . . 119.6
C43 C44 C45 . . 118.6(4)
C43 C44 H44A . . 120.7
C45 C44 H44A . . 120.7
C46 C45 C44 . . 120.5(4)
C46 C45 H45A . . 119.7
C44 C45 H45A . . 119.7
C41 C46 C45 . . 121.0(4)
C41 C46 H46A . . 119.5
C45 C46 H46A . . 119.5
H51A O4 H51B . . 103.7
C51 O5 C51 . 2_554 117.7(7)
O4 C51 O5 . 2_554 107.0(7)
O4 C51 C52 . . 112.0(7)
O5 C51 C52 . . 103.9(6)
O5 C51 C52 2_554 . 120.5(6)
C52 C51 H51A . . 109.1
O5 C51 H51B 2_554 . 117.2
C52 C51 H51B . . 108.8
H51A C51 H51B . . 107.7
C51 C52 H52A . . 109.5
C51 C52 H52B . . 109.5
H52A C52 H52B . . 109.5
C51 C52 H52C . . 109.5
H52A C52 H52C . . 109.5
H52B C52 H52C . . 109.5

loop_
_geom_bond_atom_site_label_1
_geom_bond_atom_site_label_2
_geom_bond_site_symmetry_2
_geom_bond_distance
_geom_bond_publ_flag
C1 C2 . 1.563(4) ?
C1 C6 . 1.524(4) ?
C1 C7 . 1.539(4) ?
C1 H1A . 1.0000 ?
C2 C9 . 1.494(4) ?
C2 C3 . 1.554(4) ?
C2 H2A . 1.0000 ?
C3 C10 . 1.501(5) ?
C3 C4 . 1.579(4) ?
C3 H3A . 1.0000 ?
C4 C7 . 1.534(4) ?
C4 C5 . 1.534(4) ?
C4 H4A . 1.0000 ?
C5 C6 . 1.331(4) ?
C5 C11 . 1.530(4) ?
C6 H6A . 0.9500 ?
C7 C8 . 1.323(4) ?
C8 C41 . 1.500(4) ?
C8 C31 . 1.505(5) ?
C9 O2 . 1.238(4) ?
C9 N1 . 1.371(4) ?
N1 C10 . 1.385(4) ?
N1 H1C . 0.92(3) ?
C10 O3 . 1.222(4) ?
C11 O1 . 1.445(4) ?
C11 C12 . 1.523(4) ?
C11 C21 . 1.525(4) ?
O1 H1B . 0.93(3) ?
N11 C16 . 1.332(4) ?
N11 C12 . 1.334(4) ?
C12 C13 . 1.392(5) ?
C13 C14 . 1.379(5) ?
C13 H13A . 0.9500 ?
C14 C15 . 1.360(5) ?
C14 H14A . 0.9500 ?
C15 C16 . 1.376(5) ?
C15 H15A . 0.9500 ?
C16 H16A . 0.9500 ?
C21 C22 . 1.390(4) ?
C21 C26 . 1.401(5) ?
C22 C23 . 1.380(5) ?
C22 H22A . 0.9500 ?
C23 C24 . 1.381(5) ?
C23 H23A . 0.9500 ?
C24 C25 . 1.393(5) ?
C24 H24A . 0.9500 ?
C25 C26 . 1.373(4) ?
C25 H25A . 0.9500 ?
C26 H26A . 0.9500 ?
N31 C36 . 1.343(4) ?
N31 C31 . 1.353(4) ?
C31 C33 . 1.373(5) ?
C33 C34 . 1.388(5) ?
C33 H33A . 0.9500 ?
C34 C35 . 1.367(5) ?
C34 H34A . 0.9500 ?
C35 C36 . 1.363(5) ?
C35 H35A . 0.9500 ?
C36 H36A . 0.9500 ?
C41 C42 . 1.374(4) ?
C41 C46 . 1.384(4) ?
C42 C43 . 1.398(5) ?
C42 H42A . 0.9500 ?
C43 C44 . 1.360(5) ?
C43 H43A . 0.9500 ?
C44 C45 . 1.389(5) ?
C44 H44A . 0.9500 ?
C45 C46 . 1.385(5) ?
C45 H45A . 0.9500 ?
C46 H46A . 0.9500 ?
O4 C51 . 1.119(6) ?
O5 C51 . 1.272(10) ?
O5 C51 2_554 1.473(10) ?
C51 C52 . 1.485(7) ?
C51 H51A . 0.9900 ?
C51 H51B . 0.9900 ?
C52 H52A . 0.9800 ?
C52 H52B . 0.9800 ?
C52 H52C . 0.9800 ?

loop_
_geom_hbond_atom_site_label_D
_geom_hbond_atom_site_label_H
_geom_hbond_atom_site_label_A
_geom_hbond_site_symmetry_A
_geom_hbond_distance_DH
_geom_hbond_distance_HA
_geom_hbond_distance_DA
_geom_hbond_angle_DHA
O1 H1B N11 . 0.93(3) 2.30(3) 2.765(4) 111(3)
O1 H1B O3 . 0.93(3) 2.33(3) 2.917(3) 121(3)
N1 H1C O2 2_655 0.92(3) 1.94(3) 2.863(4) 175(3)

loop_
_geom_torsion_atom_site_label_1
_geom_torsion_atom_site_label_2
_geom_torsion_atom_site_label_3
_geom_torsion_atom_site_label_4
_geom_torsion
C6 C1 C2 C9 49.3(4)
C7 C1 C2 C9 152.0(3)
C6 C1 C2 C3 -63.4(3)
C7 C1 C2 C3 39.3(3)
C9 C2 C3 C10 -1.6(3)
C1 C2 C3 C10 117.9(3)
C9 C2 C3 C4 -123.1(3)
C1 C2 C3 C4 -3.6(3)
C10 C3 C4 C7 -147.0(3)
C2 C3 C4 C7 -33.5(3)
C10 C3 C4 C5 -44.4(4)
C2 C3 C4 C5 69.1(3)
C7 C4 C5 C6 34.3(3)
C3 C4 C5 C6 -67.7(3)
C7 C4 C5 C11 -145.3(3)
C3 C4 C5 C11 112.7(3)
C11 C5 C6 C1 177.4(3)
C4 C5 C6 C1 -2.2(4)
C7 C1 C6 C5 -30.6(3)
C2 C1 C6 C5 71.3(3)
C5 C4 C7 C8 132.6(4)
C3 C4 C7 C8 -119.4(4)
C5 C4 C7 C1 -50.2(3)
C3 C4 C7 C1 57.8(3)
C6 C1 C7 C8 -134.2(4)
C2 C1 C7 C8 116.4(4)
C6 C1 C7 C4 48.7(3)
C2 C1 C7 C4 -60.7(3)
C4 C7 C8 C41 -8.7(6)
C1 C7 C8 C41 175.2(3)
C4 C7 C8 C31 173.1(3)
C1 C7 C8 C31 -3.1(6)
C3 C2 C9 O2 -178.9(3)
C1 C2 C9 O2 69.6(5)
C3 C2 C9 N1 2.1(4)
C1 C2 C9 N1 -109.4(3)
O2 C9 N1 C10 179.1(3)
C2 C9 N1 C10 -1.8(4)
C9 N1 C10 O3 -179.2(3)
C9 N1 C10 C3 0.7(4)
C2 C3 C10 O3 -179.5(4)
C4 C3 C10 O3 -66.3(5)
C2 C3 C10 N1 0.6(4)
C4 C3 C10 N1 113.8(3)
C6 C5 C11 O1 145.4(3)
C4 C5 C11 O1 -35.1(4)
C6 C5 C11 C12 26.0(5)
C4 C5 C11 C12 -154.5(3)
C6 C5 C11 C21 -98.7(4)
C4 C5 C11 C21 80.8(4)
C16 N11 C12 C13 -0.2(5)
C16 N11 C12 C11 -179.1(3)
O1 C11 C12 N11 -44.7(4)
C21 C11 C12 N11 -162.3(3)
C5 C11 C12 N11 74.4(4)
O1 C11 C12 C13 136.4(3)
C21 C11 C12 C13 18.8(5)
C5 C11 C12 C13 -104.5(4)
N11 C12 C13 C14 1.1(6)
C11 C12 C13 C14 180.0(3)
C12 C13 C14 C15 -1.5(6)
C13 C14 C15 C16 1.0(6)
C12 N11 C16 C15 -0.4(6)
C14 C15 C16 N11 0.0(6)
O1 C11 C21 C22 -29.9(4)
C12 C11 C21 C22 89.5(4)
C5 C11 C21 C22 -147.5(3)
O1 C11 C21 C26 152.4(3)
C12 C11 C21 C26 -88.1(4)
C5 C11 C21 C26 34.9(4)
C26 C21 C22 C23 -0.5(5)
C11 C21 C22 C23 -178.3(3)
C21 C22 C23 C24 -0.5(5)
C22 C23 C24 C25 0.9(5)
C23 C24 C25 C26 -0.2(5)
C24 C25 C26 C21 -0.8(5)
C22 C21 C26 C25 1.2(5)
C11 C21 C26 C25 178.9(3)
C36 N31 C31 C33 0.4(5)
C36 N31 C31 C8 -179.7(3)
C7 C8 C31 N31 -23.2(5)
C41 C8 C31 N31 158.5(3)
C7 C8 C31 C33 156.8(4)
C41 C8 C31 C33 -21.5(5)
N31 C31 C33 C34 -0.8(5)
C8 C31 C33 C34 179.3(3)
C31 C33 C34 C35 -0.1(5)
C33 C34 C35 C36 1.4(5)
C31 N31 C36 C35 1.0(5)
C34 C35 C36 N31 -1.9(5)
C7 C8 C41 C42 -53.7(5)
C31 C8 C41 C42 124.7(4)
C7 C8 C41 C46 130.1(4)
C31 C8 C41 C46 -51.5(5)
C46 C41 C42 C43 -2.3(6)
C8 C41 C42 C43 -178.6(3)
C41 C42 C43 C44 1.9(6)
C42 C43 C44 C45 -0.4(6)
C43 C44 C45 C46 -0.5(6)
C42 C41 C46 C45 1.4(6)
C8 C41 C46 C45 177.6(4)
C44 C45 C46 C41 0.0(6)
